data_4340617
loop_
_publ_author_name
'Halter, Dominik P.'
'La Pierre, Henry S.'
'Heinemann, Frank W.'
'Meyer, Karsten'

_publ_section_title
;
 Uranium(IV) Halide (F(-), Cl(-), Br(-), and I(-)) Monoarene Complexes.
;
_journal_issue 16
_journal_name_full 'Inorganic chemistry'
_journal_page_first 8418
_journal_page_last 8424
_journal_paper_doi 10.1021/ic501011p
_journal_volume 53
_journal_year 2014
_chemical_formula_moiety 'C67 H83 I O4 U, 0.5(C5 H12)'
_chemical_formula_sum 'C69.5 H89 I O4 U'
_chemical_formula_weight 1353.34
_chemical_name_systematic
; 
 ? 
;
_space_group_IT_number 14
_symmetry_cell_setting monoclinic
_symmetry_space_group_name_Hall '-P 2yn'
_symmetry_space_group_name_H-M 'P 1 21/n 1'
_atom_sites_solution_hydrogens geom
_atom_sites_solution_primary direct
_atom_sites_solution_secondary difmap
_audit_creation_method SHELXL-97
_cell_angle_alpha 90.00
_cell_angle_beta 101.789(10)
_cell_angle_gamma 90.00
_cell_formula_units_Z 4
_cell_length_a 11.413(2)
_cell_length_b 19.496(4)
_cell_length_c 27.156(5)
_cell_measurement_reflns_used 5461
_cell_measurement_temperature 100(2)
_cell_measurement_theta_max 24.47
_cell_measurement_theta_min 2.52
_cell_volume 5915.0(19)
_computing_cell_refinement 'Bruker SAINT'
_computing_data_collection 'Bruker APEX2'
_computing_data_reduction 'Bruker SAINT'
_computing_molecular_graphics 'SHELXTL 6.12 (Bruker AXS, 2002)'
_computing_publication_material 'SHELXTL 6.12 (Bruker AXS, 2002)'
_computing_structure_refinement 'SHELXTL 6.12 (Bruker AXS, 2002)'
_computing_structure_solution 'SHELXTL 6.12 (Bruker AXS, 2002)'
_diffrn_ambient_temperature 100(2)
_diffrn_detector_area_resol_mean 83.33
_diffrn_measured_fraction_theta_full 0.997
_diffrn_measured_fraction_theta_max 0.997
_diffrn_measurement_device_type 'Bruker Kappa APEX II'
_diffrn_measurement_method '\f and \w scans'
_diffrn_radiation_monochromator 'Quazar focussing montel optics'
_diffrn_radiation_source 'ImuS micro-focus tube'
_diffrn_radiation_type MoK\a
_diffrn_radiation_wavelength 0.71073
_diffrn_reflns_av_R_equivalents 0.0912
_diffrn_reflns_av_sigmaI/netI 0.1099
_diffrn_reflns_limit_h_max 7
_diffrn_reflns_limit_h_min -14
_diffrn_reflns_limit_k_max 24
_diffrn_reflns_limit_k_min -24
_diffrn_reflns_limit_l_max 34
_diffrn_reflns_limit_l_min -34
_diffrn_reflns_number 46314
_diffrn_reflns_theta_full 26.00
_diffrn_reflns_theta_max 27.10
_diffrn_reflns_theta_min 1.85
_exptl_absorpt_coefficient_mu 3.315
_exptl_absorpt_correction_T_max 0.746
_exptl_absorpt_correction_T_min 0.631
_exptl_absorpt_correction_type multi-scan
_exptl_absorpt_process_details 'SADABS, Bruker-AXS, 2008'
_exptl_crystal_colour green
_exptl_crystal_density_diffrn 1.520
_exptl_crystal_density_method 'not measured'
_exptl_crystal_description block
_exptl_crystal_F_000 2732
_exptl_crystal_size_max 0.14
_exptl_crystal_size_mid 0.06
_exptl_crystal_size_min 0.04
_refine_diff_density_max 0.908
_refine_diff_density_min -1.286
_refine_diff_density_rms 0.153
_refine_ls_extinction_method none
_refine_ls_goodness_of_fit_ref 0.986
_refine_ls_hydrogen_treatment constr
_refine_ls_matrix_type full
_refine_ls_number_parameters 716
_refine_ls_number_reflns 13017
_refine_ls_number_restraints 36
_refine_ls_restrained_S_all 0.986
_refine_ls_R_factor_all 0.0995
_refine_ls_R_factor_gt 0.0469
_refine_ls_shift/su_max 0.001
_refine_ls_shift/su_mean 0.000
_refine_ls_structure_factor_coef Fsqd
_refine_ls_weighting_details 'calc w=1/[\s^2^(Fo^2^)+(0.0285P)^2^+0.0000P] where P=(Fo^2^+2Fc^2^)/3'
_refine_ls_weighting_scheme calc
_refine_ls_wR_factor_gt 0.0803
_refine_ls_wR_factor_ref 0.0952
_reflns_number_gt 8328
_reflns_number_total 13017
_reflns_threshold_expression >2sigma(I)
_cod_data_source_file ic501011p_si_002.cif
_cod_data_source_block dh1302
_cod_depositor_comments 'Adding full bibliography for 4340613--4340617.cif.'
_cod_original_cell_volume 5915(2)
_cod_original_sg_symbol_Hall -P2yn
_cod_original_sg_symbol_H-M P2(1)/n
_cod_original_formula_sum 'C69.50 H89 I O4 U'
_cod_database_code 4340617

loop_
_symmetry_equiv_pos_as_xyz
'x, y, z'
'-x+1/2, y+1/2, -z+1/2'
'-x, -y, -z'
'x-1/2, -y-1/2, z-1/2'

loop_
_atom_site_label
_atom_site_type_symbol
_atom_site_fract_x
_atom_site_fract_y
_atom_site_fract_z
_atom_site_U_iso_or_equiv
_atom_site_adp_type
_atom_site_occupancy
_atom_site_symmetry_multiplicity
_atom_site_calc_flag
_atom_site_refinement_flags
_atom_site_disorder_assembly
_atom_site_disorder_group
U1 U 0.319231(19) 0.055208(11) 0.184969(8) 0.01875(6) Uani 1 1 d . . .
I1 I 0.58549(3) 0.06852(2) 0.236074(15) 0.02836(11) Uani 1 1 d . . .
O1 O 0.3578(3) 0.12416(19) 0.12578(14) 0.0211(9) Uani 1 1 d . . .
O2 O 0.3331(3) -0.04523(19) 0.14883(14) 0.0229(9) Uani 1 1 d . . .
O3 O 0.2831(3) 0.01917(19) 0.25793(14) 0.0213(9) Uani 1 1 d . . .
O4 O 0.3384(3) 0.17247(19) 0.22905(15) 0.0243(10) Uani 1 1 d . A .
C1 C 0.1105(5) 0.1363(3) 0.1294(2) 0.0226(14) Uani 1 1 d . . .
C2 C 0.1090(5) 0.0792(3) 0.0974(2) 0.0211(14) Uani 1 1 d . . .
C3 C 0.0926(5) 0.0131(3) 0.1152(2) 0.0183(13) Uani 1 1 d . . .
C4 C 0.0661(5) 0.0027(3) 0.1633(2) 0.0215(14) Uani 1 1 d . . .
C5 C 0.0610(5) 0.0609(3) 0.1949(2) 0.0218(13) Uani 1 1 d . . .
C6 C 0.0805(5) 0.1274(3) 0.1775(2) 0.0249(15) Uani 1 1 d . . .
C7 C 0.1102(5) 0.0895(3) 0.0407(2) 0.0274(15) Uani 1 1 d . . .
H7A H 0.0531 0.0579 0.0205 0.041 Uiso 1 1 calc R . .
H7B H 0.1907 0.0803 0.0349 0.041 Uiso 1 1 calc R . .
H7C H 0.0876 0.1368 0.0310 0.041 Uiso 1 1 calc R . .
C8 C 0.0350(5) -0.0682(3) 0.1791(2) 0.0269(15) Uani 1 1 d . . .
H8A H -0.0221 -0.0646 0.2014 0.040 Uiso 1 1 calc R . .
H8B H 0.1079 -0.0912 0.1969 0.040 Uiso 1 1 calc R . .
H8C H -0.0007 -0.0949 0.1492 0.040 Uiso 1 1 calc R . .
C9 C 0.0553(6) 0.1914(3) 0.2064(2) 0.0334(16) Uani 1 1 d . . .
H9A H 0.0070 0.2238 0.1830 0.050 Uiso 1 1 calc R . .
H9B H 0.1311 0.2132 0.2221 0.050 Uiso 1 1 calc R . .
H9C H 0.0116 0.1783 0.2324 0.050 Uiso 1 1 calc R . .
C10 C 0.1417(5) 0.2080(3) 0.1137(2) 0.0288(15) Uani 1 1 d . . .
H10A H 0.0669 0.2301 0.0959 0.035 Uiso 1 1 calc R . .
H10B H 0.1716 0.2350 0.1446 0.035 Uiso 1 1 calc R . .
C11 C 0.2335(5) 0.2135(3) 0.0803(2) 0.0223(14) Uani 1 1 d . . .
C12 C 0.3387(5) 0.1731(3) 0.0879(2) 0.0209(13) Uani 1 1 d . . .
C13 C 0.4222(5) 0.1842(3) 0.0551(2) 0.0197(13) Uani 1 1 d . . .
C14 C 0.3890(5) 0.2321(3) 0.0155(2) 0.0266(15) Uani 1 1 d . . .
H14A H 0.4413 0.2377 -0.0073 0.032 Uiso 1 1 calc R . .
C15 C 0.2848(5) 0.2717(3) 0.0075(2) 0.0265(15) Uani 1 1 d . . .
C16 C 0.2089(5) 0.2607(3) 0.0406(2) 0.0255(15) Uani 1 1 d . . .
H16A H 0.1367 0.2863 0.0362 0.031 Uiso 1 1 calc R . .
C17 C 0.5444(5) 0.1483(3) 0.0614(2) 0.0202(13) Uani 1 1 d . . .
C18 C 0.7393(6) 0.1386(3) 0.0292(2) 0.0337(17) Uani 1 1 d . . .
H18A H 0.7827 0.1555 0.0031 0.040 Uiso 1 1 calc R . .
C19 C 0.6569(5) 0.0339(3) 0.0649(2) 0.0270(15) Uani 1 1 d . . .
H19A H 0.6472 -0.0170 0.0620 0.032 Uiso 1 1 calc R . .
C20 C 0.7445(5) 0.1325(3) 0.1222(2) 0.0290(15) Uani 1 1 d . . .
H20A H 0.7917 0.1446 0.1563 0.035 Uiso 1 1 calc R . .
C21 C 0.6145(5) 0.1724(3) 0.0208(2) 0.0272(15) Uani 1 1 d . . .
H21A H 0.5685 0.1602 -0.0131 0.033 Uiso 1 1 calc R . .
H21B H 0.6235 0.2229 0.0223 0.033 Uiso 1 1 calc R . .
C22 C 0.6207(5) 0.1668(3) 0.1141(2) 0.0252(14) Uani 1 1 d . . .
H22A H 0.6306 0.2172 0.1169 0.030 Uiso 1 1 calc R . .
H22B H 0.5785 0.1514 0.1405 0.030 Uiso 1 1 calc R . .
C23 C 0.7234(5) 0.0607(3) 0.0241(2) 0.0330(16) Uani 1 1 d . . .
H23A H 0.8027 0.0383 0.0282 0.040 Uiso 1 1 calc R . .
H23B H 0.6767 0.0493 -0.0098 0.040 Uiso 1 1 calc R . .
C24 C 0.7296(5) 0.0532(3) 0.1178(2) 0.0311(15) Uani 1 1 d . . .
H24A H 0.8094 0.0312 0.1233 0.037 Uiso 1 1 calc R . .
H24B H 0.6877 0.0362 0.1439 0.037 Uiso 1 1 calc R . .
C25 C 0.5320(5) 0.0690(3) 0.0567(2) 0.0230(14) Uani 1 1 d . . .
H25A H 0.4853 0.0570 0.0230 0.028 Uiso 1 1 calc R . .
H25B H 0.4880 0.0517 0.0821 0.028 Uiso 1 1 calc R . .
C26 C 0.8106(5) 0.1582(3) 0.0816(3) 0.0356(17) Uani 1 1 d . . .
H26A H 0.8199 0.2086 0.0840 0.043 Uiso 1 1 calc R . .
H26B H 0.8914 0.1374 0.0871 0.043 Uiso 1 1 calc R . .
C27 C 0.2558(6) 0.3236(3) -0.0350(2) 0.0368(17) Uani 1 1 d . . .
H27A H 0.2556 0.3699 -0.0209 0.055 Uiso 1 1 calc R . .
H27B H 0.1767 0.3135 -0.0556 0.055 Uiso 1 1 calc R . .
H27C H 0.3163 0.3209 -0.0558 0.055 Uiso 1 1 calc R . .
C28 C 0.0975(5) -0.0488(3) 0.0807(2) 0.0266(14) Uani 1 1 d . . .
H28A H 0.0141 -0.0646 0.0688 0.032 Uiso 1 1 calc R . .
H28B H 0.1258 -0.0316 0.0509 0.032 Uiso 1 1 calc R . .
C29 C 0.1727(5) -0.1122(3) 0.0997(2) 0.0210(14) Uani 1 1 d . . .
C30 C 0.2931(5) -0.1075(3) 0.1278(2) 0.0189(13) Uani 1 1 d . . .
C31 C 0.3634(5) -0.1691(3) 0.1321(2) 0.0225(14) Uani 1 1 d . . .
C32 C 0.3072(5) -0.2300(3) 0.1125(2) 0.0286(15) Uani 1 1 d . . .
H32A H 0.3541 -0.2707 0.1162 0.034 Uiso 1 1 calc R . .
C33 C 0.1878(5) -0.2354(3) 0.0879(2) 0.0277(15) Uani 1 1 d . . .
C34 C 0.1228(5) -0.1747(3) 0.0812(2) 0.0266(15) Uani 1 1 d . . .
H34A H 0.0419 -0.1758 0.0635 0.032 Uiso 1 1 calc R . .
C35 C 0.4997(5) -0.1718(3) 0.1562(2) 0.0216(13) Uani 1 1 d . . .
C36 C 0.6888(5) -0.2477(3) 0.1725(3) 0.0369(18) Uani 1 1 d . . .
H36A H 0.7186 -0.2949 0.1673 0.044 Uiso 1 1 calc R . .
C37 C 0.6615(5) -0.1594(4) 0.2362(2) 0.0341(17) Uani 1 1 d . . .
H37A H 0.6757 -0.1484 0.2729 0.041 Uiso 1 1 calc R . .
C38 C 0.7066(5) -0.1232(3) 0.1531(2) 0.0244(14) Uani 1 1 d . . .
H38A H 0.7507 -0.0888 0.1364 0.029 Uiso 1 1 calc R . .
C39 C 0.5540(6) -0.2434(3) 0.1504(3) 0.0376(18) Uani 1 1 d . . .
H39A H 0.5119 -0.2779 0.1671 0.045 Uiso 1 1 calc R . .
H39B H 0.5399 -0.2552 0.1142 0.045 Uiso 1 1 calc R . .
C40 C 0.5708(5) -0.1184(3) 0.1300(2) 0.0264(15) Uani 1 1 d . . .
H40A H 0.5569 -0.1280 0.0934 0.032 Uiso 1 1 calc R . .
H40B H 0.5418 -0.0715 0.1346 0.032 Uiso 1 1 calc R . .
C41 C 0.7089(6) -0.2321(3) 0.2295(3) 0.0409(19) Uani 1 1 d . . .
H41A H 0.6660 -0.2661 0.2463 0.049 Uiso 1 1 calc R . .
H41B H 0.7953 -0.2347 0.2448 0.049 Uiso 1 1 calc R . .
C42 C 0.7279(5) -0.1076(3) 0.2101(2) 0.0309(16) Uani 1 1 d . . .
H42A H 0.8146 -0.1096 0.2248 0.037 Uiso 1 1 calc R . .
H42B H 0.6992 -0.0607 0.2153 0.037 Uiso 1 1 calc R . .
C43 C 0.5251(5) -0.1546(3) 0.2135(2) 0.0272(15) Uani 1 1 d . . .
H43A H 0.4963 -0.1077 0.2185 0.033 Uiso 1 1 calc R . .
H43B H 0.4812 -0.1872 0.2312 0.033 Uiso 1 1 calc R . .
C44 C 0.7539(5) -0.1949(3) 0.1456(2) 0.0293(15) Uani 1 1 d . . .
H44A H 0.8411 -0.1968 0.1595 0.035 Uiso 1 1 calc R . .
H44B H 0.7403 -0.2057 0.1093 0.035 Uiso 1 1 calc R . .
C45 C 0.1332(6) -0.3037(3) 0.0685(2) 0.0364(17) Uani 1 1 d . . .
H45A H 0.0827 -0.2974 0.0350 0.055 Uiso 1 1 calc R . .
H45B H 0.0844 -0.3214 0.0915 0.055 Uiso 1 1 calc R . .
H45C H 0.1971 -0.3365 0.0664 0.055 Uiso 1 1 calc R . .
C46 C 0.0292(5) 0.0518(3) 0.2466(2) 0.0280(14) Uani 1 1 d . . .
H46A H 0.0430 0.0962 0.2645 0.034 Uiso 1 1 calc R . .
H46B H -0.0576 0.0420 0.2413 0.034 Uiso 1 1 calc R . .
C47 C 0.0950(6) -0.0034(3) 0.2814(2) 0.0280(15) Uani 1 1 d . . .
C48 C 0.2216(5) -0.0114(3) 0.2910(2) 0.0228(14) Uani 1 1 d . . .
C49 C 0.2772(5) -0.0518(3) 0.3339(2) 0.0251(13) Uani 1 1 d . . .
C50 C 0.1997(6) -0.0946(3) 0.3558(2) 0.0315(16) Uani 1 1 d . . .
H50A H 0.2361 -0.1261 0.3810 0.038 Uiso 1 1 calc R . .
C51 C 0.0752(6) -0.0936(3) 0.3432(2) 0.0292(15) Uani 1 1 d . . .
C52 C 0.0249(5) -0.0437(3) 0.3076(2) 0.0308(16) Uani 1 1 d . . .
H52A H -0.0593 -0.0369 0.3010 0.037 Uiso 1 1 calc R . .
C53 C 0.4108(5) -0.0506(3) 0.3607(2) 0.0257(14) Uani 1 1 d . . .
C54 C 0.6058(6) 0.0167(3) 0.3806(3) 0.0374(17) Uani 1 1 d . . .
H54A H 0.6450 0.0608 0.3744 0.045 Uiso 1 1 calc R . .
C55 C 0.6115(6) -0.1112(4) 0.3702(3) 0.0411(19) Uani 1 1 d . . .
H55A H 0.6544 -0.1504 0.3579 0.049 Uiso 1 1 calc R . .
C56 C 0.5560(6) -0.0613(4) 0.4470(3) 0.0394(17) Uani 1 1 d . . .
H56A H 0.5603 -0.0677 0.4838 0.047 Uiso 1 1 calc R . .
C57 C 0.4731(5) 0.0180(3) 0.3542(3) 0.0310(16) Uani 1 1 d . . .
H57A H 0.4668 0.0274 0.3180 0.037 Uiso 1 1 calc R . .
H57B H 0.4320 0.0556 0.3685 0.037 Uiso 1 1 calc R . .
C58 C 0.4232(6) -0.0606(4) 0.4192(2) 0.0372(17) Uani 1 1 d . . .
H58A H 0.3808 -0.0229 0.4327 0.045 Uiso 1 1 calc R . .
H58B H 0.3849 -0.1044 0.4256 0.045 Uiso 1 1 calc R . .
C59 C 0.6710(6) -0.0447(4) 0.3604(3) 0.0420(19) Uani 1 1 d . . .
H59A H 0.6669 -0.0392 0.3239 0.050 Uiso 1 1 calc R . .
H59B H 0.7563 -0.0454 0.3776 0.050 Uiso 1 1 calc R . .
C60 C 0.6168(6) -0.1201(3) 0.4273(3) 0.0393(18) Uani 1 1 d . . .
H60A H 0.5771 -0.1635 0.4333 0.047 Uiso 1 1 calc R . .
H60B H 0.7013 -0.1224 0.4453 0.047 Uiso 1 1 calc R . .
C61 C 0.4814(6) -0.1106(4) 0.3416(3) 0.0387(18) Uani 1 1 d . . .
H61A H 0.4430 -0.1549 0.3464 0.046 Uiso 1 1 calc R . .
H61B H 0.4790 -0.1048 0.3051 0.046 Uiso 1 1 calc R . .
C62 C 0.6139(6) 0.0066(3) 0.4383(2) 0.0362(17) Uani 1 1 d . . .
H62A H 0.6988 0.0067 0.4561 0.043 Uiso 1 1 calc R . .
H62B H 0.5723 0.0447 0.4517 0.043 Uiso 1 1 calc R . .
C63 C -0.0001(6) -0.1400(3) 0.3683(3) 0.0344(17) Uani 1 1 d . . .
H63A H 0.0516 -0.1729 0.3898 0.052 Uiso 1 1 calc R . .
H63B H -0.0574 -0.1648 0.3427 0.052 Uiso 1 1 calc R . .
H63C H -0.0437 -0.1125 0.3889 0.052 Uiso 1 1 calc R . .
C64 C 0.4056(6) 0.2285(3) 0.2122(2) 0.0316(16) Uani 1 1 d . A .
H64A H 0.3644 0.2453 0.1787 0.038 Uiso 1 1 calc R . .
H64B H 0.4872 0.2132 0.2101 0.038 Uiso 1 1 calc R . .
C65 C 0.4108(7) 0.2830(4) 0.2509(3) 0.049(2) Uani 1 1 d . . .
H65A H 0.3352 0.3094 0.2462 0.059 Uiso 0.62(3) 1 calc PR A 1
H65B H 0.4786 0.3149 0.2512 0.059 Uiso 0.62(3) 1 calc PR A 1
H65C H 0.3646 0.3235 0.2358 0.059 Uiso 0.38(3) 1 calc PR A 2
H65D H 0.4949 0.2975 0.2631 0.059 Uiso 0.38(3) 1 calc PR A 2
C66 C 0.430(3) 0.2377(11) 0.2998(6) 0.057(7) Uani 0.62(3) 1 d P A 1
H66A H 0.5148 0.2231 0.3101 0.068 Uiso 0.62(3) 1 calc PR A 1
H66B H 0.4065 0.2627 0.3280 0.068 Uiso 0.62(3) 1 calc PR A 1
C66A C 0.360(3) 0.2572(11) 0.2942(7) 0.023(6) Uani 0.38(3) 1 d P A 2
H66C H 0.2807 0.2774 0.2941 0.027 Uiso 0.38(3) 1 calc PR A 2
H66D H 0.4145 0.2675 0.3268 0.027 Uiso 0.38(3) 1 calc PR A 2
C67 C 0.3515(6) 0.1789(3) 0.2841(2) 0.0358(17) Uani 1 1 d . . .
H67A H 0.2725 0.1864 0.2929 0.043 Uiso 0.62(3) 1 calc PR A 1
H67B H 0.3871 0.1366 0.3011 0.043 Uiso 0.62(3) 1 calc PR A 1
H67C H 0.4247 0.1551 0.3019 0.043 Uiso 0.38(3) 1 calc PR A 2
H67D H 0.2814 0.1592 0.2953 0.043 Uiso 0.38(3) 1 calc PR A 2
C101 C 0.402(3) 0.5726(16) 0.0563(11) 0.107(8) Uani 0.50 1 d PU . .
H10C H 0.4000 0.5740 0.0922 0.160 Uiso 0.50 1 calc PR . .
H10D H 0.3200 0.5715 0.0365 0.160 Uiso 0.50 1 calc PR . .
H10E H 0.4431 0.6135 0.0474 0.160 Uiso 0.50 1 calc PR . .
C102 C 0.454(2) 0.5231(14) 0.0477(11) 0.121(6) Uani 0.50 1 d PU . .
H10F H 0.4024 0.4846 0.0544 0.145 Uiso 0.50 1 calc PR . .
H10G H 0.5255 0.5216 0.0752 0.145 Uiso 0.50 1 calc PR . .
C103 C 0.5000 0.5000 0.0000 0.126(5) Uani 1 2 d SU . .
H10H H 0.5678 0.5315 -0.0005 0.152 Uiso 0.50 1 calc PR . .
H10I H 0.4357 0.5152 -0.0281 0.152 Uiso 0.50 1 calc PR . .
C104 C 0.545(2) 0.4282(14) -0.0204(10) 0.126(6) Uani 0.50 1 d PU . .
H10J H 0.6252 0.4183 -0.0002 0.152 Uiso 0.50 1 calc PR . .
H10K H 0.4907 0.3916 -0.0130 0.152 Uiso 0.50 1 calc PR . .
C105 C 0.552(3) 0.4213(16) -0.0786(10) 0.117(8) Uani 0.50 1 d PU . .
H10L H 0.5806 0.3753 -0.0848 0.176 Uiso 0.50 1 calc PR . .
H10M H 0.6080 0.4557 -0.0867 0.176 Uiso 0.50 1 calc PR . .
H10N H 0.4727 0.4288 -0.0997 0.176 Uiso 0.50 1 calc PR . .

loop_
_atom_site_aniso_label
_atom_site_aniso_U_11
_atom_site_aniso_U_22
_atom_site_aniso_U_33
_atom_site_aniso_U_23
_atom_site_aniso_U_13
_atom_site_aniso_U_12
U1 0.01778(10) 0.01756(11) 0.02183(12) 0.00026(12) 0.00620(8) 0.00124(11)
I1 0.0241(2) 0.0305(3) 0.0303(2) 0.0025(2) 0.00525(17) -0.00149(18)
O1 0.024(2) 0.016(2) 0.023(2) 0.0029(19) 0.0060(18) 0.0021(18)
O2 0.023(2) 0.018(2) 0.028(2) -0.0037(19) 0.0056(17) -0.0056(18)
O3 0.021(2) 0.020(2) 0.025(2) 0.0017(19) 0.0080(18) 0.0012(18)
O4 0.031(2) 0.017(2) 0.026(2) -0.0003(19) 0.0097(19) -0.0064(19)
C1 0.013(3) 0.025(4) 0.029(4) 0.000(3) 0.001(3) 0.008(3)
C2 0.014(3) 0.025(3) 0.025(3) 0.000(3) 0.006(3) 0.006(2)
C3 0.009(3) 0.021(3) 0.025(3) -0.004(3) 0.003(2) 0.001(2)
C4 0.012(3) 0.022(3) 0.032(4) 0.000(3) 0.006(3) 0.003(2)
C5 0.013(3) 0.027(4) 0.025(3) 0.003(3) 0.004(2) 0.004(3)
C6 0.015(3) 0.021(4) 0.040(4) -0.002(3) 0.008(3) 0.005(3)
C7 0.027(3) 0.022(4) 0.032(4) 0.003(3) 0.005(3) 0.005(3)
C8 0.023(3) 0.024(4) 0.034(4) 0.001(3) 0.009(3) 0.001(3)
C9 0.041(4) 0.024(4) 0.040(4) 0.002(3) 0.019(3) 0.007(3)
C10 0.025(3) 0.026(4) 0.039(4) 0.005(3) 0.015(3) 0.005(3)
C11 0.020(3) 0.020(3) 0.028(4) 0.001(3) 0.006(3) 0.000(3)
C12 0.022(3) 0.021(3) 0.020(3) -0.003(3) 0.003(3) 0.002(3)
C13 0.025(3) 0.012(3) 0.023(3) 0.000(3) 0.006(3) 0.002(3)
C14 0.027(3) 0.028(4) 0.026(4) -0.003(3) 0.008(3) 0.002(3)
C15 0.030(3) 0.020(3) 0.029(4) 0.003(3) 0.004(3) 0.003(3)
C16 0.023(3) 0.016(3) 0.037(4) 0.003(3) 0.004(3) 0.008(3)
C17 0.019(3) 0.023(3) 0.021(3) 0.006(3) 0.010(3) 0.006(3)
C18 0.029(4) 0.041(4) 0.036(4) 0.008(4) 0.018(3) 0.002(3)
C19 0.026(3) 0.030(4) 0.028(4) 0.001(3) 0.012(3) 0.006(3)
C20 0.026(3) 0.026(4) 0.034(4) 0.002(3) 0.005(3) 0.006(3)
C21 0.024(3) 0.031(4) 0.030(4) 0.007(3) 0.014(3) 0.011(3)
C22 0.024(3) 0.025(4) 0.028(4) 0.010(3) 0.009(3) 0.003(3)
C23 0.027(3) 0.044(4) 0.030(4) 0.003(4) 0.012(3) 0.009(3)
C24 0.022(3) 0.036(4) 0.038(4) 0.005(4) 0.013(3) 0.010(3)
C25 0.024(3) 0.024(4) 0.025(3) -0.001(3) 0.012(3) 0.006(3)
C26 0.021(3) 0.028(4) 0.061(5) 0.013(4) 0.015(3) 0.006(3)
C27 0.047(4) 0.027(4) 0.038(4) 0.010(3) 0.012(3) 0.013(3)
C28 0.021(3) 0.028(4) 0.031(3) 0.004(3) 0.003(3) 0.001(3)
C29 0.023(3) 0.024(3) 0.018(3) -0.004(3) 0.009(3) 0.006(3)
C30 0.021(3) 0.024(3) 0.013(3) -0.003(3) 0.008(2) -0.003(3)
C31 0.018(3) 0.029(4) 0.024(3) 0.000(3) 0.013(3) 0.003(3)
C32 0.028(4) 0.025(4) 0.036(4) -0.002(3) 0.014(3) 0.008(3)
C33 0.032(4) 0.028(4) 0.026(4) -0.007(3) 0.011(3) -0.009(3)
C34 0.025(3) 0.035(4) 0.021(3) -0.002(3) 0.008(3) 0.000(3)
C35 0.026(3) 0.014(3) 0.026(3) 0.003(3) 0.008(3) 0.001(3)
C36 0.025(4) 0.025(4) 0.064(5) -0.005(4) 0.016(3) 0.007(3)
C37 0.029(4) 0.052(5) 0.024(4) 0.003(3) 0.011(3) 0.005(3)
C38 0.017(3) 0.026(4) 0.031(4) -0.001(3) 0.006(3) -0.003(3)
C39 0.033(4) 0.022(4) 0.060(5) -0.012(4) 0.013(4) 0.000(3)
C40 0.028(3) 0.026(4) 0.026(4) 0.002(3) 0.008(3) -0.001(3)
C41 0.028(4) 0.036(4) 0.062(5) 0.028(4) 0.016(3) 0.010(3)
C42 0.022(3) 0.029(4) 0.041(4) -0.004(3) 0.005(3) 0.012(3)
C43 0.029(3) 0.031(4) 0.023(4) 0.006(3) 0.011(3) 0.003(3)
C44 0.022(3) 0.042(4) 0.024(4) -0.007(3) 0.005(3) 0.001(3)
C45 0.040(4) 0.028(4) 0.041(4) -0.006(3) 0.009(3) -0.006(3)
C46 0.024(3) 0.028(4) 0.034(4) -0.002(3) 0.011(3) 0.008(3)
C47 0.029(4) 0.026(4) 0.032(4) -0.001(3) 0.012(3) 0.001(3)
C48 0.022(3) 0.026(4) 0.024(3) -0.002(3) 0.011(3) -0.002(3)
C49 0.033(3) 0.019(3) 0.024(3) 0.004(3) 0.009(3) -0.001(3)
C50 0.035(4) 0.030(4) 0.029(4) 0.011(3) 0.003(3) -0.004(3)
C51 0.034(4) 0.024(4) 0.033(4) -0.006(3) 0.013(3) -0.003(3)
C52 0.023(3) 0.035(4) 0.038(4) -0.005(3) 0.012(3) 0.000(3)
C53 0.026(3) 0.027(4) 0.023(3) 0.001(3) 0.003(3) -0.005(3)
C54 0.036(4) 0.028(4) 0.044(5) 0.004(4) 0.000(3) -0.006(3)
C55 0.050(5) 0.030(4) 0.046(5) -0.003(4) 0.016(4) 0.009(3)
C56 0.045(4) 0.040(4) 0.034(4) -0.002(4) 0.011(3) -0.006(4)
C57 0.033(4) 0.019(4) 0.043(4) 0.001(3) 0.011(3) -0.002(3)
C58 0.039(4) 0.042(4) 0.031(4) 0.001(4) 0.009(3) -0.012(4)
C59 0.029(4) 0.055(5) 0.042(4) 0.005(4) 0.008(3) 0.006(4)
C60 0.045(4) 0.034(4) 0.038(4) 0.000(4) 0.005(3) -0.008(3)
C61 0.042(4) 0.038(4) 0.035(4) -0.006(4) 0.003(3) -0.007(3)
C62 0.040(4) 0.036(4) 0.032(4) -0.010(3) 0.005(3) 0.000(3)
C63 0.031(4) 0.030(4) 0.046(4) 0.004(3) 0.016(3) -0.008(3)
C64 0.044(4) 0.019(4) 0.035(4) 0.003(3) 0.015(3) -0.007(3)
C65 0.070(5) 0.038(5) 0.045(5) -0.011(4) 0.023(4) -0.027(4)
C66 0.075(15) 0.055(12) 0.045(9) -0.024(8) 0.024(10) -0.039(11)
C66A 0.026(12) 0.026(11) 0.017(10) -0.007(8) 0.007(9) -0.004(9)
C67 0.052(4) 0.033(4) 0.024(4) -0.004(3) 0.011(3) -0.003(4)
C101 0.106(11) 0.116(11) 0.099(11) -0.009(9) 0.025(8) 0.017(8)
C102 0.094(11) 0.147(13) 0.118(13) 0.017(12) 0.012(10) -0.019(11)
C103 0.079(9) 0.156(12) 0.140(12) 0.021(11) 0.013(8) -0.034(9)
C104 0.087(10) 0.145(13) 0.140(13) 0.022(12) 0.007(10) -0.037(11)
C105 0.111(11) 0.105(11) 0.129(12) -0.007(9) 0.009(8) 0.002(8)

loop_
_atom_type_symbol
_atom_type_description
_atom_type_scat_dispersion_real
_atom_type_scat_dispersion_imag
_atom_type_scat_source
C C 0.0033 0.0016 'International Tables Vol C Tables 4.2.6.8 and 6.1.1.4'
H H 0.0000 0.0000 'International Tables Vol C Tables 4.2.6.8 and 6.1.1.4'
O O 0.0106 0.0060 'International Tables Vol C Tables 4.2.6.8 and 6.1.1.4'
I I -0.4742 1.8119 'International Tables Vol C Tables 4.2.6.8 and 6.1.1.4'
U U -9.6767 9.6646 'International Tables Vol C Tables 4.2.6.8 and 6.1.1.4'

loop_
_geom_angle_atom_site_label_1
_geom_angle_atom_site_label_2
_geom_angle_atom_site_label_3
_geom_angle
O1 U1 O2 99.97(14)
O1 U1 O3 160.75(14)
O2 U1 O3 99.17(14)
O1 U1 O4 77.69(13)
O2 U1 O4 171.16(13)
O3 U1 O4 83.07(13)
O1 U1 C3 88.91(15)
O2 U1 C3 66.85(14)
O3 U1 C3 100.62(15)
O4 U1 C3 121.31(14)
O1 U1 C1 64.45(15)
O2 U1 C1 111.44(15)
O3 U1 C1 110.03(15)
O4 U1 C1 75.44(14)
C3 U1 C1 47.96(16)
O1 U1 C4 113.04(15)
O2 U1 C4 76.40(15)
O3 U1 C4 73.76(15)
O4 U1 C4 112.40(14)
C3 U1 C4 27.29(15)
C1 U1 C4 56.50(16)
O1 U1 C5 112.71(15)
O2 U1 C5 103.44(15)
O3 U1 C5 64.46(14)
O4 U1 C5 85.27(14)
C3 U1 C5 48.12(15)
C1 U1 C5 48.26(16)
C4 U1 C5 27.48(15)
O1 U1 C6 88.79(15)
O2 U1 C6 121.74(15)
O3 U1 C6 83.00(15)
O4 U1 C6 66.94(14)
C3 U1 C6 55.76(16)
C1 U1 C6 27.35(16)
C4 U1 C6 48.08(16)
C5 U1 C6 26.98(15)
O1 U1 C2 65.23(15)
O2 U1 C2 84.60(15)
O3 U1 C2 118.99(14)
O4 U1 C2 101.87(14)
C3 U1 C2 26.81(15)
C1 U1 C2 26.96(15)
C4 U1 C2 47.81(16)
C5 U1 C2 55.68(15)
C6 U1 C2 47.53(16)
O1 U1 I1 87.24(10)
O2 U1 I1 96.94(9)
O3 U1 I1 88.32(10)
O4 U1 I1 74.51(9)
C3 U1 I1 162.41(11)
C1 U1 I1 142.32(12)
C4 U1 I1 159.34(11)
C5 U1 I1 148.02(11)
C6 U1 I1 141.21(12)
C2 U1 I1 152.17(11)
C12 O1 U1 159.1(3)
C30 O2 U1 156.3(3)
C48 O3 U1 158.2(4)
C64 O4 C67 107.6(4)
C64 O4 U1 121.3(3)
C67 O4 U1 121.9(3)
C2 C1 C6 119.6(6)
C2 C1 C10 121.6(5)
C6 C1 C10 118.7(5)
C2 C1 U1 78.6(3)
C6 C1 U1 77.9(3)
C10 C1 U1 114.7(4)
C3 C2 C1 119.9(5)
C3 C2 C7 119.2(5)
C1 C2 C7 120.5(5)
C3 C2 U1 74.3(3)
C1 C2 U1 74.4(3)
C7 C2 U1 128.8(3)
C2 C3 C4 121.3(5)
C2 C3 C28 119.2(5)
C4 C3 C28 119.5(5)
C2 C3 U1 78.9(3)
C4 C3 U1 77.0(3)
C28 C3 U1 117.9(3)
C3 C4 C5 118.8(5)
C3 C4 C8 120.0(5)
C5 C4 C8 121.1(5)
C3 C4 U1 75.7(3)
C5 C4 U1 76.5(3)
C8 C4 U1 121.9(4)
C6 C5 C4 120.1(5)
C6 C5 C46 119.7(6)
C4 C5 C46 120.2(5)
C6 C5 U1 77.3(3)
C4 C5 U1 76.0(3)
C46 C5 U1 119.8(3)
C5 C6 C1 120.0(6)
C5 C6 C9 121.3(5)
C1 C6 C9 118.3(5)
C5 C6 U1 75.7(3)
C1 C6 U1 74.8(3)
C9 C6 U1 127.1(4)
C2 C7 H7A 109.5
C2 C7 H7B 109.5
H7A C7 H7B 109.5
C2 C7 H7C 109.5
H7A C7 H7C 109.5
H7B C7 H7C 109.5
C4 C8 H8A 109.5
C4 C8 H8B 109.5
H8A C8 H8B 109.5
C4 C8 H8C 109.5
H8A C8 H8C 109.5
H8B C8 H8C 109.5
C6 C9 H9A 109.5
C6 C9 H9B 109.5
H9A C9 H9B 109.5
C6 C9 H9C 109.5
H9A C9 H9C 109.5
H9B C9 H9C 109.5
C11 C10 C1 117.3(5)
C11 C10 H10A 108.0
C1 C10 H10A 108.0
C11 C10 H10B 108.0
C1 C10 H10B 108.0
H10A C10 H10B 107.2
C16 C11 C12 120.6(5)
C16 C11 C10 116.7(5)
C12 C11 C10 122.7(5)
O1 C12 C11 119.4(5)
O1 C12 C13 122.4(5)
C11 C12 C13 118.2(5)
C14 C13 C12 117.3(5)
C14 C13 C17 118.7(5)
C12 C13 C17 124.0(5)
C15 C14 C13 124.8(6)
C15 C14 H14A 117.6
C13 C14 H14A 117.6
C16 C15 C14 115.9(6)
C16 C15 C27 121.9(6)
C14 C15 C27 122.2(6)
C15 C16 C11 123.2(6)
C15 C16 H16A 118.4
C11 C16 H16A 118.4
C13 C17 C25 112.2(5)
C13 C17 C22 108.7(5)
C25 C17 C22 109.2(5)
C13 C17 C21 111.6(5)
C25 C17 C21 107.0(5)
C22 C17 C21 108.0(5)
C23 C18 C26 111.1(5)
C23 C18 C21 108.7(5)
C26 C18 C21 109.2(5)
C23 C18 H18A 109.3
C26 C18 H18A 109.3
C21 C18 H18A 109.3
C24 C19 C23 109.4(5)
C24 C19 C25 109.0(5)
C23 C19 C25 108.5(5)
C24 C19 H19A 110.0
C23 C19 H19A 110.0
C25 C19 H19A 110.0
C22 C20 C26 109.1(5)
C22 C20 C24 109.8(5)
C26 C20 C24 109.2(5)
C22 C20 H20A 109.6
C26 C20 H20A 109.6
C24 C20 H20A 109.6
C18 C21 C17 111.0(5)
C18 C21 H21A 109.4
C17 C21 H21A 109.4
C18 C21 H21B 109.4
C17 C21 H21B 109.4
H21A C21 H21B 108.0
C20 C22 C17 110.8(5)
C20 C22 H22A 109.5
C17 C22 H22A 109.5
C20 C22 H22B 109.5
C17 C22 H22B 109.5
H22A C22 H22B 108.1
C18 C23 C19 109.6(5)
C18 C23 H23A 109.8
C19 C23 H23A 109.8
C18 C23 H23B 109.8
C19 C23 H23B 109.8
H23A C23 H23B 108.2
C19 C24 C20 109.9(5)
C19 C24 H24A 109.7
C20 C24 H24A 109.7
C19 C24 H24B 109.7
C20 C24 H24B 109.7
H24A C24 H24B 108.2
C17 C25 C19 111.1(5)
C17 C25 H25A 109.4
C19 C25 H25A 109.4
C17 C25 H25B 109.4
C19 C25 H25B 109.4
H25A C25 H25B 108.0
C18 C26 C20 109.7(5)
C18 C26 H26A 109.7
C20 C26 H26A 109.7
C18 C26 H26B 109.7
C20 C26 H26B 109.7
H26A C26 H26B 108.2
C15 C27 H27A 109.5
C15 C27 H27B 109.5
H27A C27 H27B 109.5
C15 C27 H27C 109.5
H27A C27 H27C 109.5
H27B C27 H27C 109.5
C29 C28 C3 121.1(5)
C29 C28 H28A 107.1
C3 C28 H28A 107.1
C29 C28 H28B 107.1
C3 C28 H28B 107.1
H28A C28 H28B 106.8
C34 C29 C30 121.7(5)
C34 C29 C28 115.1(5)
C30 C29 C28 122.6(5)
O2 C30 C29 118.5(5)
O2 C30 C31 124.7(5)
C29 C30 C31 116.7(5)
C32 C31 C30 118.2(5)
C32 C31 C35 118.0(5)
C30 C31 C35 123.8(5)
C33 C32 C31 124.9(6)
C33 C32 H32A 117.5
C31 C32 H32A 117.5
C34 C33 C32 116.2(6)
C34 C33 C45 122.1(6)
C32 C33 C45 121.7(6)
C33 C34 C29 122.0(6)
C33 C34 H34A 119.0
C29 C34 H34A 119.0
C39 C35 C31 111.9(5)
C39 C35 C43 107.4(5)
C31 C35 C43 112.2(5)
C39 C35 C40 107.1(5)
C31 C35 C40 110.4(5)
C43 C35 C40 107.5(5)
C39 C36 C44 108.6(6)
C39 C36 C41 108.3(5)
C44 C36 C41 110.8(5)
C39 C36 H36A 109.7
C44 C36 H36A 109.7
C41 C36 H36A 109.7
C42 C37 C41 109.6(5)
C42 C37 C43 109.2(5)
C41 C37 C43 110.8(5)
C42 C37 H37A 109.1
C41 C37 H37A 109.1
C43 C37 H37A 109.1
C44 C38 C42 109.0(5)
C44 C38 C40 110.6(5)
C42 C38 C40 109.4(5)
C44 C38 H38A 109.3
C42 C38 H38A 109.3
C40 C38 H38A 109.3
C36 C39 C35 113.5(5)
C36 C39 H39A 108.9
C35 C39 H39A 108.9
C36 C39 H39B 108.9
C35 C39 H39B 108.9
H39A C39 H39B 107.7
C38 C40 C35 110.0(5)
C38 C40 H40A 109.7
C35 C40 H40A 109.7
C38 C40 H40B 109.7
C35 C40 H40B 109.7
H40A C40 H40B 108.2
C37 C41 C36 108.4(5)
C37 C41 H41A 110.0
C36 C41 H41A 110.0
C37 C41 H41B 110.0
C36 C41 H41B 110.0
H41A C41 H41B 108.4
C37 C42 C38 110.1(5)
C37 C42 H42A 109.6
C38 C42 H42A 109.6
C37 C42 H42B 109.6
C38 C42 H42B 109.6
H42A C42 H42B 108.1
C37 C43 C35 110.4(5)
C37 C43 H43A 109.6
C35 C43 H43A 109.6
C37 C43 H43B 109.6
C35 C43 H43B 109.6
H43A C43 H43B 108.1
C38 C44 C36 109.4(5)
C38 C44 H44A 109.8
C36 C44 H44A 109.8
C38 C44 H44B 109.8
C36 C44 H44B 109.8
H44A C44 H44B 108.3
C33 C45 H45A 109.5
C33 C45 H45B 109.5
H45A C45 H45B 109.5
C33 C45 H45C 109.5
H45A C45 H45C 109.5
H45B C45 H45C 109.5
C47 C46 C5 118.1(5)
C47 C46 H46A 107.8
C5 C46 H46A 107.8
C47 C46 H46B 107.8
C5 C46 H46B 107.8
H46A C46 H46B 107.1
C52 C47 C48 120.3(6)
C52 C47 C46 116.6(5)
C48 C47 C46 122.9(5)
O3 C48 C47 117.7(5)
O3 C48 C49 124.2(5)
C47 C48 C49 118.1(5)
C50 C49 C48 116.6(5)
C50 C49 C53 116.4(5)
C48 C49 C53 126.9(5)
C51 C50 C49 125.2(6)
C51 C50 H50A 117.4
C49 C50 H50A 117.4
C50 C51 C52 115.5(6)
C50 C51 C63 122.0(6)
C52 C51 C63 122.5(6)
C51 C52 C47 122.5(6)
C51 C52 H52A 118.8
C47 C52 H52A 118.8
C57 C53 C49 113.0(5)
C57 C53 C61 109.3(5)
C49 C53 C61 110.8(5)
C57 C53 C58 105.8(5)
C49 C53 C58 110.4(5)
C61 C53 C58 107.2(5)
C57 C54 C62 108.6(5)
C57 C54 C59 110.1(5)
C62 C54 C59 108.7(5)
C57 C54 H54A 109.8
C62 C54 H54A 109.8
C59 C54 H54A 109.8
C59 C55 C61 109.1(6)
C59 C55 C60 110.1(6)
C61 C55 C60 110.2(6)
C59 C55 H55A 109.1
C61 C55 H55A 109.1
C60 C55 H55A 109.1
C60 C56 C62 111.4(6)
C60 C56 C58 108.2(6)
C62 C56 C58 109.3(6)
C60 C56 H56A 109.3
C62 C56 H56A 109.3
C58 C56 H56A 109.3
C54 C57 C53 111.4(5)
C54 C57 H57A 109.3
C53 C57 H57A 109.3
C54 C57 H57B 109.3
C53 C57 H57B 109.3
H57A C57 H57B 108.0
C56 C58 C53 111.6(5)
C56 C58 H58A 109.3
C53 C58 H58A 109.3
C56 C58 H58B 109.3
C53 C58 H58B 109.3
H58A C58 H58B 108.0
C55 C59 C54 109.4(5)
C55 C59 H59A 109.8
C54 C59 H59A 109.8
C55 C59 H59B 109.8
C54 C59 H59B 109.8
H59A C59 H59B 108.2
C56 C60 C55 110.3(6)
C56 C60 H60A 109.6
C55 C60 H60A 109.6
C56 C60 H60B 109.6
C55 C60 H60B 109.6
H60A C60 H60B 108.1
C55 C61 C53 110.4(5)
C55 C61 H61A 109.6
C53 C61 H61A 109.6
C55 C61 H61B 109.6
C53 C61 H61B 109.6
H61A C61 H61B 108.1
C56 C62 C54 109.1(5)
C56 C62 H62A 109.9
C54 C62 H62A 109.9
C56 C62 H62B 109.9
C54 C62 H62B 109.9
H62A C62 H62B 108.3
C51 C63 H63A 109.5
C51 C63 H63B 109.5
H63A C63 H63B 109.5
C51 C63 H63C 109.5
H63A C63 H63C 109.5
H63B C63 H63C 109.5
O4 C64 C65 105.1(5)
O4 C64 H64A 110.7
C65 C64 H64A 110.7
O4 C64 H64B 110.7
C65 C64 H64B 110.7
H64A C64 H64B 108.8
C64 C65 C66A 110.4(9)
C64 C65 C66 100.0(9)
C64 C65 H65A 111.8
C66A C65 H65A 79.2
C66 C65 H65A 111.8
C64 C65 H65B 111.8
C66A C65 H65B 129.0
C66 C65 H65B 111.8
H65A C65 H65B 109.5
C64 C65 H65C 109.6
C66A C65 H65C 109.6
C66 C65 H65C 140.3
H65B C65 H65C 81.6
C64 C65 H65D 109.6
C66A C65 H65D 109.6
C66 C65 H65D 85.3
H65A C65 H65D 131.0
H65C C65 H65D 108.1
C67 C66 C65 102.9(12)
C67 C66 H66A 111.2
C65 C66 H66A 111.2
C67 C66 H66B 111.2
C65 C66 H66B 111.2
H66A C66 H66B 109.1
C65 C66A C67 102.3(13)
C65 C66A H66C 111.3
C67 C66A H66C 111.3
C65 C66A H66D 111.3
C67 C66A H66D 111.3
H66C C66A H66D 109.2
C66 C67 O4 106.9(7)
O4 C67 C66A 104.6(8)
C66 C67 H67A 110.4
O4 C67 H67A 110.4
C66A C67 H67A 80.8
C66 C67 H67B 110.4
O4 C67 H67B 110.4
C66A C67 H67B 137.0
H67A C67 H67B 108.6
C66 C67 H67C 79.5
O4 C67 H67C 110.8
C66A C67 H67C 110.8
H67A C67 H67C 132.1
C66 C67 H67D 134.5
O4 C67 H67D 110.8
C66A C67 H67D 110.8
H67B C67 H67D 79.3
H67C C67 H67D 108.9
C102 C101 H10C 109.5
C102 C101 H10D 109.5
H10C C101 H10D 109.5
C102 C101 H10E 109.5
H10C C101 H10E 109.5
H10D C101 H10E 109.5
C101 C102 C103 132(3)
C101 C102 H10F 104.3
C103 C102 H10F 104.3
C101 C102 H10G 104.3
C103 C102 H10G 104.3
H10F C102 H10G 105.6
C102 C103 C104 135.6(12)
C102 C103 H10H 103.3
C104 C103 H10H 103.3
C102 C103 H10I 103.3
C104 C103 H10I 103.3
H10H C103 H10I 105.2
C105 C104 C103 119(2)
C105 C104 H10J 107.4
C103 C104 H10J 107.4
C105 C104 H10K 107.4
C103 C104 H10K 107.4
H10J C104 H10K 107.0
C104 C105 H10L 109.5
C104 C105 H10M 109.5
H10L C105 H10M 109.5
C104 C105 H10N 109.5
H10L C105 H10N 109.5
H10M C105 H10N 109.5

loop_
_geom_bond_atom_site_label_1
_geom_bond_atom_site_label_2
_geom_bond_distance
U1 O1 2.207(4)
U1 O2 2.210(4)
U1 O3 2.219(4)
U1 O4 2.569(4)
U1 C3 2.992(5)
U1 C1 2.997(5)
U1 C4 3.008(5)
U1 C5 3.015(5)
U1 C6 3.036(5)
U1 C2 3.049(6)
U1 I1 3.0830(7)
O1 C12 1.387(7)
O2 C30 1.380(6)
O3 C48 1.382(6)
O4 C64 1.461(7)
O4 C67 1.477(7)
C1 C2 1.411(8)
C1 C6 1.427(8)
C1 C10 1.526(8)
C2 C3 1.402(8)
C2 C7 1.556(8)
C3 C4 1.416(8)
C3 C28 1.534(8)
C4 C5 1.431(8)
C4 C8 1.510(8)
C5 C6 1.412(8)
C5 C46 1.533(8)
C6 C9 1.532(8)
C7 H7A 0.9800
C7 H7B 0.9800
C7 H7C 0.9800
C8 H8A 0.9800
C8 H8B 0.9800
C8 H8C 0.9800
C9 H9A 0.9800
C9 H9B 0.9800
C9 H9C 0.9800
C10 C11 1.523(8)
C10 H10A 0.9900
C10 H10B 0.9900
C11 C16 1.400(8)
C11 C12 1.415(8)
C12 C13 1.447(8)
C13 C14 1.415(8)
C13 C17 1.539(7)
C14 C15 1.397(8)
C14 H14A 0.9500
C15 C16 1.387(8)
C15 C27 1.519(8)
C16 H16A 0.9500
C17 C25 1.555(8)
C17 C22 1.558(8)
C17 C21 1.560(8)
C18 C23 1.532(9)
C18 C26 1.537(9)
C18 C21 1.544(8)
C18 H18A 1.0000
C19 C24 1.551(8)
C19 C23 1.555(8)
C19 C25 1.555(8)
C19 H19A 1.0000
C20 C22 1.537(8)
C20 C26 1.540(8)
C20 C24 1.558(8)
C20 H20A 1.0000
C21 H21A 0.9900
C21 H21B 0.9900
C22 H22A 0.9900
C22 H22B 0.9900
C23 H23A 0.9900
C23 H23B 0.9900
C24 H24A 0.9900
C24 H24B 0.9900
C25 H25A 0.9900
C25 H25B 0.9900
C26 H26A 0.9900
C26 H26B 0.9900
C27 H27A 0.9800
C27 H27B 0.9800
C27 H27C 0.9800
C28 C29 1.534(8)
C28 H28A 0.9900
C28 H28B 0.9900
C29 C34 1.395(8)
C29 C30 1.431(8)
C30 C31 1.435(8)
C31 C32 1.402(8)
C31 C35 1.560(8)
C32 C33 1.394(8)
C32 H32A 0.9500
C33 C34 1.389(8)
C33 C45 1.518(8)
C34 H34A 0.9500
C35 C39 1.548(8)
C35 C43 1.561(8)
C35 C40 1.577(8)
C36 C39 1.536(9)
C36 C44 1.540(9)
C36 C41 1.546(10)
C36 H36A 1.0000
C37 C42 1.522(9)
C37 C41 1.540(9)
C37 C43 1.556(8)
C37 H37A 1.0000
C38 C44 1.527(8)
C38 C42 1.548(8)
C38 C40 1.551(8)
C38 H38A 1.0000
C39 H39A 0.9900
C39 H39B 0.9900
C40 H40A 0.9900
C40 H40B 0.9900
C41 H41A 0.9900
C41 H41B 0.9900
C42 H42A 0.9900
C42 H42B 0.9900
C43 H43A 0.9900
C43 H43B 0.9900
C44 H44A 0.9900
C44 H44B 0.9900
C45 H45A 0.9800
C45 H45B 0.9800
C45 H45C 0.9800
C46 C47 1.524(8)
C46 H46A 0.9900
C46 H46B 0.9900
C47 C52 1.413(8)
C47 C48 1.424(8)
C48 C49 1.441(8)
C49 C50 1.432(8)
C49 C53 1.551(8)
C50 C51 1.392(8)
C50 H50A 0.9500
C51 C52 1.408(9)
C51 C63 1.504(8)
C52 H52A 0.9500
C53 C57 1.542(8)
C53 C61 1.567(9)
C53 C58 1.579(8)
C54 C57 1.537(9)
C54 C62 1.563(9)
C54 C59 1.565(9)
C54 H54A 1.0000
C55 C59 1.513(9)
C55 C61 1.529(9)
C55 C60 1.548(9)
C55 H55A 1.0000
C56 C60 1.493(9)
C56 C62 1.519(9)
C56 C58 1.549(9)
C56 H56A 1.0000
C57 H57A 0.9900
C57 H57B 0.9900
C58 H58A 0.9900
C58 H58B 0.9900
C59 H59A 0.9900
C59 H59B 0.9900
C60 H60A 0.9900
C60 H60B 0.9900
C61 H61A 0.9900
C61 H61B 0.9900
C62 H62A 0.9900
C62 H62B 0.9900
C63 H63A 0.9800
C63 H63B 0.9800
C63 H63C 0.9800
C64 C65 1.489(9)
C64 H64A 0.9900
C64 H64B 0.9900
C65 C66A 1.50(2)
C65 C66 1.57(2)
C65 H65A 0.9900
C65 H65B 0.9900
C65 H65C 0.9900
C65 H65D 0.9900
C66 C67 1.465(14)
C66 H66A 0.9900
C66 H66B 0.9900
C66A C67 1.55(2)
C66A H66C 0.9900
C66A H66D 0.9900
C67 H67A 0.9900
C67 H67B 0.9900
C67 H67C 0.9900
C67 H67D 0.9900
C101 C102 1.18(3)
C101 H10C 0.9800
C101 H10D 0.9800
C101 H10E 0.9800
C102 C103 1.56(3)
C102 H10F 0.9900
C102 H10G 0.9900
C103 C104 1.62(3)
C103 H10H 0.9900
C103 H10I 0.9900
C104 C105 1.60(4)
C104 H10J 0.9900
C104 H10K 0.9900
C105 H10L 0.9800
C105 H10M 0.9800
C105 H10N 0.9800

loop_
_geom_torsion_atom_site_label_1
_geom_torsion_atom_site_label_2
_geom_torsion_atom_site_label_3
_geom_torsion_atom_site_label_4
_geom_torsion
O2 U1 O1 C12 112.2(9)
O3 U1 O1 C12 -74.3(11)
O4 U1 O1 C12 -76.5(9)
C3 U1 O1 C12 46.0(10)
C1 U1 O1 C12 3.1(9)
C4 U1 O1 C12 32.9(10)
C5 U1 O1 C12 3.0(10)
C6 U1 O1 C12 -9.8(10)
C2 U1 O1 C12 33.0(9)
I1 U1 O1 C12 -151.2(9)
O1 U1 O2 C30 -116.1(8)
O3 U1 O2 C30 66.1(9)
C3 U1 O2 C30 -31.6(8)
C1 U1 O2 C30 -49.7(9)
C4 U1 O2 C30 -4.6(8)
C5 U1 O2 C30 0.4(9)
C6 U1 O2 C30 -21.3(9)
C2 U1 O2 C30 -52.4(8)
I1 U1 O2 C30 155.5(8)
O1 U1 O3 C48 120.4(9)
O2 U1 O3 C48 -66.1(10)
O4 U1 O3 C48 122.5(10)
C3 U1 O3 C48 1.9(10)
C1 U1 O3 C48 50.8(10)
C4 U1 O3 C48 6.7(9)
C5 U1 O3 C48 34.5(9)
C6 U1 O3 C48 55.0(9)
C2 U1 O3 C48 22.8(10)
I1 U1 O3 C48 -162.9(9)
O1 U1 O4 C64 -23.1(4)
O3 U1 O4 C64 157.6(4)
C3 U1 O4 C64 -104.1(4)
C1 U1 O4 C64 -89.5(4)
C4 U1 O4 C64 -133.1(4)
C5 U1 O4 C64 -137.6(4)
C6 U1 O4 C64 -117.1(4)
C2 U1 O4 C64 -84.1(4)
I1 U1 O4 C64 67.5(4)
O1 U1 O4 C67 -165.8(4)
O3 U1 O4 C67 14.9(4)
C3 U1 O4 C67 113.2(4)
C1 U1 O4 C67 127.8(4)
C4 U1 O4 C67 84.1(4)
C5 U1 O4 C67 79.7(4)
C6 U1 O4 C67 100.2(4)
C2 U1 O4 C67 133.2(4)
I1 U1 O4 C67 -75.2(4)
O1 U1 C1 C2 85.1(4)
O2 U1 C1 C2 -5.9(4)
O3 U1 C1 C2 -114.9(3)
O4 U1 C1 C2 168.3(4)
C3 U1 C1 C2 -28.6(3)
C4 U1 C1 C2 -61.6(3)
C5 U1 C1 C2 -95.0(4)
C6 U1 C1 C2 -124.0(5)
I1 U1 C1 C2 130.2(3)
O1 U1 C1 C6 -150.9(4)
O2 U1 C1 C6 118.1(3)
O3 U1 C1 C6 9.1(4)
O4 U1 C1 C6 -67.8(3)
C3 U1 C1 C6 95.4(4)
C4 U1 C1 C6 62.3(3)
C5 U1 C1 C6 29.0(3)
C2 U1 C1 C6 124.0(5)
I1 U1 C1 C6 -105.8(3)
O1 U1 C1 C10 -34.6(4)
O2 U1 C1 C10 -125.6(4)
O3 U1 C1 C10 125.4(4)
O4 U1 C1 C10 48.5(4)
C3 U1 C1 C10 -148.3(5)
C4 U1 C1 C10 178.6(5)
C5 U1 C1 C10 145.2(5)
C6 U1 C1 C10 116.3(6)
C2 U1 C1 C10 -119.7(6)
I1 U1 C1 C10 10.5(5)
C6 C1 C2 C3 -7.8(8)
C10 C1 C2 C3 173.1(5)
U1 C1 C2 C3 61.1(5)
C6 C1 C2 C7 164.9(5)
C10 C1 C2 C7 -14.2(8)
U1 C1 C2 C7 -126.2(5)
C6 C1 C2 U1 -68.8(5)
C10 C1 C2 U1 112.1(5)
O1 U1 C2 C3 150.1(4)
O2 U1 C2 C3 46.5(3)
O3 U1 C2 C3 -51.0(4)
O4 U1 C2 C3 -139.6(3)
C1 U1 C2 C3 -128.0(5)
C4 U1 C2 C3 -30.0(3)
C5 U1 C2 C3 -63.8(3)
C6 U1 C2 C3 -96.9(4)
I1 U1 C2 C3 141.1(3)
O1 U1 C2 C1 -81.9(4)
O2 U1 C2 C1 174.5(4)
O3 U1 C2 C1 77.0(4)
O4 U1 C2 C1 -11.6(4)
C3 U1 C2 C1 128.0(5)
C4 U1 C2 C1 98.0(4)
C5 U1 C2 C1 64.2(3)
C6 U1 C2 C1 31.1(3)
I1 U1 C2 C1 -90.9(4)
O1 U1 C2 C7 34.9(5)
O2 U1 C2 C7 -68.7(5)
O3 U1 C2 C7 -166.2(4)
O4 U1 C2 C7 105.2(5)
C3 U1 C2 C7 -115.2(6)
C1 U1 C2 C7 116.8(7)
C4 U1 C2 C7 -145.2(6)
C5 U1 C2 C7 -179.0(6)
C6 U1 C2 C7 147.9(6)
I1 U1 C2 C7 26.0(6)
C1 C2 C3 C4 6.0(8)
C7 C2 C3 C4 -166.7(5)
U1 C2 C3 C4 67.2(5)
C1 C2 C3 C28 -177.0(5)
C7 C2 C3 C28 10.2(7)
U1 C2 C3 C28 -115.8(4)
C1 C2 C3 U1 -61.1(5)
C7 C2 C3 U1 126.1(5)
O1 U1 C3 C2 -26.9(3)
O2 U1 C3 C2 -128.3(3)
O3 U1 C3 C2 136.2(3)
O4 U1 C3 C2 47.9(4)
C1 U1 C3 C2 28.8(3)
C4 U1 C3 C2 126.0(5)
C5 U1 C3 C2 95.5(4)
C6 U1 C3 C2 62.3(3)
I1 U1 C3 C2 -104.3(4)
O1 U1 C3 C4 -153.0(3)
O2 U1 C3 C4 105.7(4)
O3 U1 C3 C4 10.2(4)
O4 U1 C3 C4 -78.1(4)
C1 U1 C3 C4 -97.3(4)
C5 U1 C3 C4 -30.6(3)
C6 U1 C3 C4 -63.7(3)
C2 U1 C3 C4 -126.0(5)
I1 U1 C3 C4 129.7(4)
O1 U1 C3 C28 90.4(4)
O2 U1 C3 C28 -10.9(4)
O3 U1 C3 C28 -106.5(4)
O4 U1 C3 C28 165.2(4)
C1 U1 C3 C28 146.1(5)
C4 U1 C3 C28 -116.7(6)
C5 U1 C3 C28 -147.2(5)
C6 U1 C3 C28 179.7(5)
C2 U1 C3 C28 117.3(5)
I1 U1 C3 C28 13.1(7)
C2 C3 C4 C5 -2.6(8)
C28 C3 C4 C5 -179.6(5)
U1 C3 C4 C5 65.6(4)
C2 C3 C4 C8 173.0(5)
C28 C3 C4 C8 -4.0(7)
U1 C3 C4 C8 -118.8(5)
C2 C3 C4 U1 -68.2(5)
C28 C3 C4 U1 114.9(4)
O1 U1 C4 C3 29.6(4)
O2 U1 C4 C3 -65.6(3)
O3 U1 C4 C3 -169.6(4)
O4 U1 C4 C3 115.3(3)
C1 U1 C4 C3 62.1(3)
C5 U1 C4 C3 124.8(5)
C6 U1 C4 C3 95.2(4)
C2 U1 C4 C3 29.5(3)
I1 U1 C4 C3 -138.8(3)
O1 U1 C4 C5 -95.2(3)
O2 U1 C4 C5 169.6(4)
O3 U1 C4 C5 65.6(3)
O4 U1 C4 C5 -9.6(4)
C3 U1 C4 C5 -124.8(5)
C1 U1 C4 C5 -62.8(3)
C6 U1 C4 C5 -29.6(3)
C2 U1 C4 C5 -95.4(4)
I1 U1 C4 C5 96.4(4)
O1 U1 C4 C8 146.3(4)
O2 U1 C4 C8 51.1(4)
O3 U1 C4 C8 -52.9(4)
O4 U1 C4 C8 -128.0(4)
C3 U1 C4 C8 116.7(6)
C1 U1 C4 C8 178.8(5)
C5 U1 C4 C8 -118.5(6)
C6 U1 C4 C8 -148.1(5)
C2 U1 C4 C8 146.2(5)
I1 U1 C4 C8 -22.1(7)
C3 C4 C5 C6 0.9(8)
C8 C4 C5 C6 -174.6(5)
U1 C4 C5 C6 66.1(5)
C3 C4 C5 C46 178.3(5)
C8 C4 C5 C46 2.8(8)
U1 C4 C5 C46 -116.5(4)
C3 C4 C5 U1 -65.1(4)
C8 C4 C5 U1 119.3(5)
O1 U1 C5 C6 -29.2(4)
O2 U1 C5 C6 -136.3(4)
O3 U1 C5 C6 129.9(4)
O4 U1 C5 C6 45.3(4)
C3 U1 C5 C6 -95.5(4)
C1 U1 C5 C6 -29.4(3)
C4 U1 C5 C6 -125.8(5)
C2 U1 C5 C6 -62.6(4)
I1 U1 C5 C6 95.6(4)
O1 U1 C5 C4 96.6(3)
O2 U1 C5 C4 -10.4(4)
O3 U1 C5 C4 -104.3(4)
O4 U1 C5 C4 171.1(3)
C3 U1 C5 C4 30.4(3)
C1 U1 C5 C4 96.4(4)
C6 U1 C5 C4 125.8(5)
C2 U1 C5 C4 63.3(3)
I1 U1 C5 C4 -138.5(3)
O1 U1 C5 C46 -146.4(4)
O2 U1 C5 C46 106.6(4)
O3 U1 C5 C46 12.7(4)
O4 U1 C5 C46 -71.8(4)
C3 U1 C5 C46 147.4(5)
C1 U1 C5 C46 -146.5(5)
C4 U1 C5 C46 117.0(6)
C6 U1 C5 C46 -117.1(6)
C2 U1 C5 C46 -179.7(5)
I1 U1 C5 C46 -21.5(6)
C4 C5 C6 C1 -2.7(8)
C46 C5 C6 C1 179.8(5)
U1 C5 C6 C1 62.6(5)
C4 C5 C6 C9 169.6(5)
C46 C5 C6 C9 -7.8(8)
U1 C5 C6 C9 -125.0(5)
C4 C5 C6 U1 -65.4(5)
C46 C5 C6 U1 117.2(5)
C2 C1 C6 C5 6.1(8)
C10 C1 C6 C5 -174.7(5)
U1 C1 C6 C5 -63.1(5)
C2 C1 C6 C9 -166.4(5)
C10 C1 C6 C9 12.7(8)
U1 C1 C6 C9 124.3(5)
C2 C1 C6 U1 69.2(5)
C10 C1 C6 U1 -111.6(5)
O1 U1 C6 C5 153.2(4)
O2 U1 C6 C5 52.2(4)
O3 U1 C6 C5 -44.2(4)
O4 U1 C6 C5 -129.7(4)
C3 U1 C6 C5 63.7(4)
C1 U1 C6 C5 127.1(5)
C4 U1 C6 C5 30.2(3)
C2 U1 C6 C5 96.5(4)
I1 U1 C6 C5 -122.7(3)
O1 U1 C6 C1 26.1(4)
O2 U1 C6 C1 -74.9(4)
O3 U1 C6 C1 -171.4(4)
O4 U1 C6 C1 103.2(4)
C3 U1 C6 C1 -63.4(4)
C4 U1 C6 C1 -97.0(4)
C5 U1 C6 C1 -127.1(5)
C2 U1 C6 C1 -30.6(3)
I1 U1 C6 C1 110.1(3)
O1 U1 C6 C9 -88.2(5)
O2 U1 C6 C9 170.8(4)
O3 U1 C6 C9 74.3(5)
O4 U1 C6 C9 -11.1(5)
C3 U1 C6 C9 -177.7(6)
C1 U1 C6 C9 -114.3(6)
C4 U1 C6 C9 148.8(6)
C5 U1 C6 C9 118.6(7)
C2 U1 C6 C9 -144.9(6)
I1 U1 C6 C9 -4.1(6)
C2 C1 C10 C11 -33.6(8)
C6 C1 C10 C11 147.3(5)
U1 C1 C10 C11 58.0(6)
C1 C10 C11 C16 138.0(6)
C1 C10 C11 C12 -41.6(8)
U1 O1 C12 C11 12.8(13)
U1 O1 C12 C13 -166.6(7)
C16 C11 C12 O1 -176.6(5)
C10 C11 C12 O1 3.0(8)
C16 C11 C12 C13 2.8(8)
C10 C11 C12 C13 -177.7(5)
O1 C12 C13 C14 175.5(5)
C11 C12 C13 C14 -3.8(8)
O1 C12 C13 C17 -5.5(8)
C11 C12 C13 C17 175.1(5)
C12 C13 C14 C15 3.5(9)
C17 C13 C14 C15 -175.5(6)
C13 C14 C15 C16 -1.9(9)
C13 C14 C15 C27 178.4(6)
C14 C15 C16 C11 0.6(9)
C27 C15 C16 C11 -179.7(6)
C12 C11 C16 C15 -1.2(9)
C10 C11 C16 C15 179.2(6)
C14 C13 C17 C25 -120.0(6)
C12 C13 C17 C25 61.0(7)
C14 C13 C17 C22 119.1(6)
C12 C13 C17 C22 -59.8(7)
C14 C13 C17 C21 0.1(7)
C12 C13 C17 C21 -178.8(5)
C23 C18 C21 C17 61.8(7)
C26 C18 C21 C17 -59.6(7)
C13 C17 C21 C18 177.2(5)
C25 C17 C21 C18 -59.6(6)
C22 C17 C21 C18 57.8(7)
C26 C20 C22 C17 60.6(6)
C24 C20 C22 C17 -59.1(6)
C13 C17 C22 C20 -179.6(5)
C25 C17 C22 C20 57.7(6)
C21 C17 C22 C20 -58.4(6)
C26 C18 C23 C19 58.9(6)
C21 C18 C23 C19 -61.3(6)
C24 C19 C23 C18 -58.4(6)
C25 C19 C23 C18 60.4(6)
C23 C19 C24 C20 59.3(6)
C25 C19 C24 C20 -59.2(6)
C22 C20 C24 C19 59.8(6)
C26 C20 C24 C19 -59.7(6)
C13 C17 C25 C19 -178.2(5)
C22 C17 C25 C19 -57.7(6)
C21 C17 C25 C19 59.0(6)
C24 C19 C25 C17 58.9(6)
C23 C19 C25 C17 -60.1(6)
C23 C18 C26 C20 -59.5(7)
C21 C18 C26 C20 60.4(7)
C22 C20 C26 C18 -61.0(7)
C24 C20 C26 C18 59.0(6)
C2 C3 C28 C29 132.0(6)
C4 C3 C28 C29 -51.0(7)
U1 C3 C28 C29 39.4(7)
C3 C28 C29 C34 143.6(5)
C3 C28 C29 C30 -45.9(8)
U1 O2 C30 C29 33.9(11)
U1 O2 C30 C31 -145.6(7)
C34 C29 C30 O2 -174.2(5)
C28 C29 C30 O2 16.0(8)
C34 C29 C30 C31 5.4(8)
C28 C29 C30 C31 -164.5(5)
O2 C30 C31 C32 174.4(5)
C29 C30 C31 C32 -5.2(8)
O2 C30 C31 C35 -7.3(9)
C29 C30 C31 C35 173.2(5)
C30 C31 C32 C33 1.4(9)
C35 C31 C32 C33 -177.1(6)
C31 C32 C33 C34 2.5(9)
C31 C32 C33 C45 -178.9(6)
C32 C33 C34 C29 -2.4(9)
C45 C33 C34 C29 179.1(6)
C30 C29 C34 C33 -1.6(9)
C28 C29 C34 C33 169.0(5)
C32 C31 C35 C39 4.6(7)
C30 C31 C35 C39 -173.8(5)
C32 C31 C35 C43 -116.2(6)
C30 C31 C35 C43 65.4(7)
C32 C31 C35 C40 123.9(6)
C30 C31 C35 C40 -54.5(7)
C44 C36 C39 C35 -59.6(7)
C41 C36 C39 C35 60.8(7)
C31 C35 C39 C36 178.6(5)
C43 C35 C39 C36 -57.8(7)
C40 C35 C39 C36 57.4(7)
C44 C38 C40 C35 60.2(6)
C42 C38 C40 C35 -59.8(6)
C39 C35 C40 C38 -56.1(6)
C31 C35 C40 C38 -178.2(5)
C43 C35 C40 C38 59.1(6)
C42 C37 C41 C36 -59.5(7)
C43 C37 C41 C36 61.1(6)
C39 C36 C41 C37 -60.0(7)
C44 C36 C41 C37 59.1(6)
C41 C37 C42 C38 61.0(7)
C43 C37 C42 C38 -60.5(6)
C44 C38 C42 C37 -60.6(6)
C40 C38 C42 C37 60.4(6)
C42 C37 C43 C35 61.1(7)
C41 C37 C43 C35 -59.7(7)
C39 C35 C43 C37 55.4(6)
C31 C35 C43 C37 178.9(5)
C40 C35 C43 C37 -59.6(6)
C42 C38 C44 C36 59.0(6)
C40 C38 C44 C36 -61.3(7)
C39 C36 C44 C38 59.3(7)
C41 C36 C44 C38 -59.6(6)
C6 C5 C46 C47 -133.8(6)
C4 C5 C46 C47 48.8(7)
U1 C5 C46 C47 -41.8(7)
C5 C46 C47 C52 -137.4(6)
C5 C46 C47 C48 47.9(8)
U1 O3 C48 C47 -37.1(12)
U1 O3 C48 C49 141.6(8)
C52 C47 C48 O3 167.8(5)
C46 C47 C48 O3 -17.7(9)
C52 C47 C48 C49 -11.0(9)
C46 C47 C48 C49 163.6(6)
O3 C48 C49 C50 -163.4(6)
C47 C48 C49 C50 15.2(8)
O3 C48 C49 C53 20.6(9)
C47 C48 C49 C53 -160.8(6)
C48 C49 C50 C51 -8.5(10)
C53 C49 C50 C51 167.9(6)
C49 C50 C51 C52 -3.2(10)
C49 C50 C51 C63 -179.6(6)
C50 C51 C52 C47 8.1(9)
C63 C51 C52 C47 -175.5(6)
C48 C47 C52 C51 -1.1(10)
C46 C47 C52 C51 -176.0(6)
C50 C49 C53 C57 -150.5(6)
C48 C49 C53 C57 25.5(9)
C50 C49 C53 C61 86.5(7)
C48 C49 C53 C61 -97.5(7)
C50 C49 C53 C58 -32.2(8)
C48 C49 C53 C58 143.8(6)
C62 C54 C57 C53 -62.7(7)
C59 C54 C57 C53 56.2(7)
C49 C53 C57 C54 -179.0(5)
C61 C53 C57 C54 -55.1(7)
C58 C53 C57 C54 60.0(7)
C60 C56 C58 C53 -61.0(7)
C62 C56 C58 C53 60.5(7)
C57 C53 C58 C56 -58.6(7)
C49 C53 C58 C56 178.7(5)
C61 C53 C58 C56 57.9(7)
C61 C55 C59 C54 62.0(7)
C60 C55 C59 C54 -59.1(7)
C57 C54 C59 C55 -59.3(7)
C62 C54 C59 C55 59.5(7)
C62 C56 C60 C55 -59.0(7)
C58 C56 C60 C55 61.1(7)
C59 C55 C60 C56 58.8(7)
C61 C55 C60 C56 -61.7(7)
C59 C55 C61 C53 -62.0(7)
C60 C55 C61 C53 59.1(7)
C57 C53 C61 C55 57.8(7)
C49 C53 C61 C55 -177.0(5)
C58 C53 C61 C55 -56.5(7)
C60 C56 C62 C54 59.6(7)
C58 C56 C62 C54 -59.9(7)
C57 C54 C62 C56 60.9(7)
C59 C54 C62 C56 -58.8(7)
C67 O4 C64 C65 -24.7(7)
U1 O4 C64 C65 -172.1(4)
O4 C64 C65 C66A 6.9(15)
O4 C64 C65 C66 39.1(12)
C64 C65 C66 C67 -39.9(18)
C66A C65 C66 C67 72(2)
C64 C65 C66A C67 12(2)
C66 C65 C66A C67 -64.0(18)
C65 C66 C67 O4 26(2)
C65 C66 C67 C66A -65(2)
C64 O4 C67 C66 -1.8(15)
U1 O4 C67 C66 145.2(14)
C64 O4 C67 C66A 32.7(13)
U1 O4 C67 C66A 179.8(12)
C65 C66A C67 C66 72(2)
C65 C66A C67 O4 -26.8(18)
C101 C102 C103 C104 -164(3)
C102 C103 C104 C105 163(2)
